data_4307891
loop_
_publ_author_name
'Christian Lorber'
'Robert Choukroun'
'Laure Vendier'

_publ_contact_author
;
Christian Lorber
;
_publ_contact_author_address
;
Laboratoire de Chimie de Coordination
205 Route de Narbonne
31077 Toulouse Cedex 04
;
_publ_contact_author_email lorber@lcc-toulouse.fr
_publ_section_title
;
Reaction of p-Toluenesulfonylamide and M(NMe2)4 (M = Ti, V): Generation of
Electron-Deficient Imido Complexes of Early Transition Metals
;
_journal_name_full 'Inorganic Chemistry'
_journal_page_first 3192
_journal_page_last 3202
_journal_paper_doi 10.1021/ic062404j
_journal_volume 46
_journal_year 2007
_chemical_compound_source 'synthesis as described'
_chemical_formula_moiety 'C30 H30 Cl4 N6 O V2'
_chemical_formula_sum 'C30 H30 Cl4 N6 O V2'
_chemical_formula_weight 734.28
_chemical_name_systematic
;
 ?
;
_space_group_IT_number 2
_symmetry_cell_setting triclinic
_symmetry_Int_Tables_number 2
_symmetry_space_group_name_Hall '-P 1'
_symmetry_space_group_name_H-M 'P -1'
_atom_sites_solution_hydrogens geom
_atom_sites_solution_primary direct
_atom_sites_solution_secondary difmap
_cell_angle_alpha 98.44(3)
_cell_angle_beta 96.79(3)
_cell_angle_gamma 98.97(3)
_cell_formula_units_Z 4
_cell_length_a 15.306(3)
_cell_length_b 15.806(3)
_cell_length_c 16.916(3)
_cell_measurement_reflns_used 4000
_cell_measurement_temperature 180
_cell_measurement_theta_max 26.05
_cell_measurement_theta_min 1.65
_cell_measurement_wavelength 0.71073
_cell_volume 3956.7(14)
_computing_cell_refinement 'Stoe IPDS software (Stoe, 1996)'
_computing_data_collection 'Stoe IPDS software (Stoe, 1996)'
_computing_data_reduction 'XRED (Stoe, 1.08, 1996)'
_computing_molecular_graphics 'Ortep-3 for Windows (Farrugia, 1997)'
_computing_publication_material 'WinGX publication routines (Farrugia, 1999)'
_computing_structure_refinement 'SHELXL-97 (Sheldrick, 1997)'
_computing_structure_solution 'SIR92 (Giacovazzo et al, 1993)'
_diffrn_ambient_temperature 180
_diffrn_measured_fraction_theta_full 0.919
_diffrn_measured_fraction_theta_max 0.919
_diffrn_measurement_device 'Stoe IPDS'
_diffrn_measurement_method \f
_diffrn_radiation_monochromator graphite
_diffrn_radiation_source 'fine-focus sealed tube'
_diffrn_radiation_type MoK\a
_diffrn_radiation_wavelength 0.71073
_diffrn_reflns_av_R_equivalents 0
_diffrn_reflns_av_unetI/netI 0.7025
_diffrn_reflns_limit_h_max 18
_diffrn_reflns_limit_h_min -18
_diffrn_reflns_limit_k_max 19
_diffrn_reflns_limit_k_min -19
_diffrn_reflns_limit_l_max 20
_diffrn_reflns_limit_l_min -20
_diffrn_reflns_number 15915
_diffrn_reflns_theta_full 26.22
_diffrn_reflns_theta_max 26.22
_diffrn_reflns_theta_min 1.96
_diffrn_standards_decay_% 0.1
_diffrn_standards_interval_time 4
_diffrn_standards_number 200
_exptl_absorpt_coefficient_mu 0.771
_exptl_absorpt_correction_T_max 0.955
_exptl_absorpt_correction_T_min 0.861
_exptl_absorpt_correction_type refdelf
_exptl_absorpt_process_details
;
        (See: Walker, N. & Stuart, D. (1983) Acta Cryst. A39, 158-166)
;
_exptl_crystal_colour 'yellow orange'
_exptl_crystal_density_diffrn 1.233
_exptl_crystal_density_method 'not measured'
_exptl_crystal_description prism
_exptl_crystal_F_000 1496
_exptl_crystal_size_max 0.2
_exptl_crystal_size_mid 0.15
_exptl_crystal_size_min 0.05
_refine_diff_density_max 1.195
_refine_diff_density_min -0.599
_refine_diff_density_rms 0.123
_refine_ls_extinction_method none
_refine_ls_goodness_of_fit_ref 0.679
_refine_ls_hydrogen_treatment constr
_refine_ls_matrix_type full
_refine_ls_number_parameters 776
_refine_ls_number_reflns 15915
_refine_ls_number_restraints 30
_refine_ls_restrained_S_all 0.679
_refine_ls_R_factor_all 0.3463
_refine_ls_R_factor_gt 0.1096
_refine_ls_shift/su_max 0.002
_refine_ls_shift/su_mean 0
_refine_ls_structure_factor_coef Fsqd
_refine_ls_weighting_details 'calc w=1/[\s^2^(Fo^2^)+(0.0462P)^2^+0.0000P] where P=(Fo^2^+2Fc^2^)/3'
_refine_ls_weighting_scheme calc
_refine_ls_wR_factor_gt 0.1953
_refine_ls_wR_factor_ref 0.2596
_reflns_number_gt 7033
_reflns_number_total 15915
_reflns_threshold_expression >2\s(I)
_cod_data_source_file ic062404jsi20061215_111655_1.cif
_cod_data_source_block (8)
_cod_original_cell_volume 3956.8(14)
_cod_database_code 4307891

loop_
_symmetry_equiv_pos_as_xyz
'x, y, z'
'-x, -y, -z'

loop_
_atom_site_label
_atom_site_type_symbol
_atom_site_fract_x
_atom_site_fract_y
_atom_site_fract_z
_atom_site_U_iso_or_equiv
_atom_site_adp_type
_atom_site_occupancy
_atom_site_symmetry_multiplicity
_atom_site_calc_flag
_atom_site_refinement_flags
_atom_site_disorder_assembly
_atom_site_disorder_group
C1 C 0.2884(6) 0.1290(6) 0.0596(6) 0.032(2) Uani 1 1 d . . .
H1 H 0.3359 0.1351 0.101 0.039 Uiso 1 1 calc R . .
C2 C 0.3096(8) 0.1406(8) -0.0159(7) 0.063(4) Uani 1 1 d . . .
H2 H 0.3678 0.1557 -0.0262 0.076 Uiso 1 1 calc R . .
C3 C 0.2339(8) 0.1273(9) -0.0757(7) 0.063(4) Uani 1 1 d . . .
H3 H 0.2417 0.1354 -0.128 0.075 Uiso 1 1 calc R . .
C4 C 0.1546(9) 0.1042(9) -0.0596(7) 0.074(4) Uani 1 1 d . . .
H4 H 0.1059 0.0931 -0.1005 0.088 Uiso 1 1 calc R . .
C5 C 0.1413(7) 0.0958(7) 0.0208(7) 0.047(3) Uani 1 1 d . . .
H5 H 0.0834 0.0794 0.0316 0.056 Uiso 1 1 calc R . .
C6 C 0.0933(6) 0.2533(7) 0.1588(5) 0.035(3) Uani 1 1 d . . .
H6 H 0.1403 0.2637 0.1293 0.042 Uiso 1 1 calc R . .
C7 C 0.0345(7) 0.3090(7) 0.1615(6) 0.048(3) Uani 1 1 d . . .
H7 H 0.0436 0.3579 0.1369 0.058 Uiso 1 1 calc R . .
C8 C -0.0370(8) 0.2938(8) 0.1997(6) 0.049(3) Uani 1 1 d . . .
H8 H -0.0786 0.3308 0.2007 0.059 Uiso 1 1 calc R . .
C9 C -0.0474(7) 0.2191(8) 0.2389(6) 0.054(3) Uani 1 1 d . . .
H9 H -0.0946 0.2071 0.2678 0.065 Uiso 1 1 calc R . .
C10 C 0.0135(7) 0.1677(8) 0.2322(7) 0.052(3) Uani 1 1 d . . .
H10 H 0.0045 0.1168 0.2539 0.063 Uiso 1 1 calc R . .
C11 C 0.1705(7) 0.1626(7) 0.3824(7) 0.050(3) Uani 1 1 d . . .
H11 H 0.1718 0.2156 0.3644 0.06 Uiso 1 1 calc R . .
C12 C 0.1657(7) 0.1616(8) 0.4637(7) 0.054(3) Uani 1 1 d . . .
H12 H 0.1691 0.2127 0.4998 0.065 Uiso 1 1 calc R . .
C13 C 0.1557(8) 0.0819(9) 0.4891(7) 0.065(4) Uani 1 1 d . . .
H13 H 0.1453 0.078 0.5416 0.078 Uiso 1 1 calc R . .
C14 C 0.1614(8) 0.0035(9) 0.4329(6) 0.067(4) Uani 1 1 d . . .
H14 H 0.1654 -0.0488 0.451 0.08 Uiso 1 1 calc R . .
C15 C 0.1605(7) 0.0102(8) 0.3503(7) 0.054(3) Uani 1 1 d U . .
H15 H 0.1514 -0.0397 0.3115 0.065 Uiso 1 1 calc R . .
C16 C 0.2393(6) -0.1004(7) 0.0555(6) 0.049(3) Uani 1 1 d . . .
H16 H 0.198 -0.0968 0.0914 0.059 Uiso 1 1 calc R . .
C17 C 0.2079(9) -0.1302(8) -0.0271(7) 0.069(4) Uani 1 1 d . . .
H17 H 0.148 -0.1524 -0.0461 0.083 Uiso 1 1 calc R . .
C18 C 0.2740(9) -0.1239(8) -0.0795(7) 0.063(4) Uani 1 1 d . . .
H18 H 0.2565 -0.139 -0.135 0.076 Uiso 1 1 calc R . .
C19 C 0.3618(10) -0.0963(9) -0.0505(7) 0.074(4) Uani 1 1 d . . .
H19 H 0.4047 -0.0918 -0.0849 0.088 Uiso 1 1 calc R . .
C20 C 0.3849(8) -0.0754(7) 0.0318(7) 0.049(3) Uani 1 1 d . . .
H20 H 0.445 -0.0589 0.053 0.059 Uiso 1 1 calc R . .
C21 C 0.4525(6) -0.1957(7) 0.1693(6) 0.043(3) Uani 1 1 d . . .
H21 H 0.3974 -0.2167 0.1376 0.051 Uiso 1 1 calc R . .
C22 C 0.5146(7) -0.2465(7) 0.1676(6) 0.046(3) Uani 1 1 d . . .
H22 H 0.5024 -0.3003 0.134 0.056 Uiso 1 1 calc R . .
C23 C 0.5975(7) -0.2192(7) 0.2161(6) 0.049(3) Uani 1 1 d . . .
H23 H 0.6417 -0.2535 0.2155 0.058 Uiso 1 1 calc R . .
C24 C 0.6109(7) -0.1393(8) 0.2646(7) 0.050(3) Uani 1 1 d . . .
H24 H 0.664 -0.1197 0.2999 0.06 Uiso 1 1 calc R . .
C25 C 0.5467(6) -0.0884(7) 0.2616(6) 0.040(3) Uani 1 1 d . . .
H25 H 0.5593 -0.0332 0.2928 0.048 Uiso 1 1 calc R . .
C26 C 0.3884(8) -0.0408(9) 0.4002(7) 0.059(4) Uani 1 1 d . . .
H26 H 0.3829 -0.1004 0.3837 0.071 Uiso 1 1 calc R . .
C27 C 0.3919(9) -0.0085(11) 0.4818(8) 0.075(4) Uani 1 1 d . . .
H27 H 0.391 -0.0462 0.5192 0.09 Uiso 1 1 calc R . .
C28 C 0.3967(10) 0.0763(13) 0.5064(9) 0.084(5) Uani 1 1 d . . .
H28 H 0.3972 0.0975 0.5608 0.1 Uiso 1 1 calc R . .
C29 C 0.4011(9) 0.1341(10) 0.4500(10) 0.088(6) Uani 1 1 d . . .
H29 H 0.406 0.1936 0.4664 0.106 Uiso 1 1 calc R . .
C30 C 0.3976(7) 0.0977(7) 0.3660(6) 0.047(3) Uani 1 1 d . . .
H30 H 0.3988 0.1337 0.3272 0.057 Uiso 1 1 calc R . .
C31 C 0.3688(7) 0.5672(7) 0.6452(6) 0.039(3) Uani 1 1 d . . .
H31 H 0.3292 0.5849 0.6076 0.047 Uiso 1 1 calc R . .
C32 C 0.4563(8) 0.6072(8) 0.6609(6) 0.058(3) Uani 1 1 d . . .
H32 H 0.4744 0.6528 0.6342 0.07 Uiso 1 1 calc R . .
C33 C 0.5189(8) 0.5831(9) 0.7142(7) 0.066(4) Uani 1 1 d . . .
H33 H 0.5792 0.6072 0.7202 0.08 Uiso 1 1 calc R . .
C34 C 0.4864(7) 0.5186(6) 0.7604(6) 0.039(2) Uani 1 1 d U . .
H34 H 0.5229 0.5066 0.8039 0.047 Uiso 1 1 calc R . .
C35 C 0.3981(7) 0.4743(8) 0.7381(6) 0.050(3) Uani 1 1 d . . .
H35 H 0.3788 0.4253 0.7601 0.061 Uiso 1 1 calc R . .
C36 C 0.2442(7) 0.4028(7) 0.5035(6) 0.039(3) Uani 1 1 d . . .
H36 H 0.2959 0.3929 0.5327 0.047 Uiso 1 1 calc R . .
C37 C 0.2404(8) 0.3906(7) 0.4206(6) 0.052(3) Uani 1 1 d . . .
H37 H 0.2884 0.3773 0.3953 0.062 Uiso 1 1 calc R . .
C38 C 0.1605(8) 0.3994(7) 0.3775(6) 0.043(3) Uani 1 1 d . . .
H38 H 0.1533 0.3895 0.3214 0.052 Uiso 1 1 calc R . .
C39 C 0.0903(9) 0.4229(8) 0.4174(7) 0.065(4) Uani 1 1 d . . .
H39 H 0.0363 0.4298 0.3898 0.078 Uiso 1 1 calc R . .
C40 C 0.1076(7) 0.4353(7) 0.5026(6) 0.043(3) Uani 1 1 d . . .
H40 H 0.0621 0.4507 0.5306 0.052 Uiso 1 1 calc R . .
C41 C 0.0189(7) 0.3183(7) 0.6363(6) 0.049(3) Uani 1 1 d . . .
H41 H 0.049 0.2884 0.5999 0.059 Uiso 1 1 calc R . .
C42 C -0.0688(7) 0.2798(8) 0.6453(7) 0.057(4) Uani 1 1 d . . .
H42 H -0.0954 0.2248 0.6177 0.069 Uiso 1 1 calc R . .
C43 C -0.1109(7) 0.3267(8) 0.6951(7) 0.068(4) Uani 1 1 d . . .
H43 H -0.1717 0.3084 0.6951 0.082 Uiso 1 1 calc R . .
C44 C -0.0660(8) 0.4049(8) 0.7495(7) 0.057(3) Uani 1 1 d U . .
H44 H -0.0909 0.4312 0.7921 0.069 Uiso 1 1 calc R . .
C45 C 0.0166(6) 0.4361(6) 0.7318(5) 0.030(2) Uani 1 1 d . . .
H45 H 0.0451 0.4903 0.7598 0.036 Uiso 1 1 calc R . .
C46 C 0.3308(7) 0.6441(7) 0.8476(6) 0.042(3) Uani 1 1 d U . .
H46 H 0.2764 0.6382 0.8146 0.05 Uiso 1 1 calc R . .
C47 C 0.4020(7) 0.7077(7) 0.8414(7) 0.048(3) Uani 1 1 d . . .
H47 H 0.3953 0.7441 0.8034 0.057 Uiso 1 1 calc R . .
C48 C 0.4787(8) 0.7173(7) 0.8887(7) 0.063(4) Uani 1 1 d . . .
H48 H 0.524 0.7637 0.8878 0.075 Uiso 1 1 calc R . .
C49 C 0.4922(7) 0.6576(7) 0.9402(6) 0.042(3) Uani 1 1 d . . .
H49 H 0.548 0.66 0.9697 0.05 Uiso 1 1 calc R . .
C50 C 0.4218(6) 0.5960(7) 0.9460(6) 0.040(3) Uani 1 1 d . . .
H50 H 0.4304 0.557 0.9812 0.048 Uiso 1 1 calc R . .
C51 C 0.2663(6) 0.5812(6) 1.0768(6) 0.037(3) Uani 1 1 d . . .
H51 H 0.264 0.6284 1.0501 0.045 Uiso 1 1 calc R . .
C52 C 0.2798(7) 0.5952(7) 1.1625(6) 0.044(3) Uani 1 1 d . . .
H52 H 0.2854 0.6513 1.1908 0.053 Uiso 1 1 calc R . .
C53 C 0.2848(7) 0.5261(8) 1.2053(6) 0.041(3) Uani 1 1 d . . .
H53 H 0.2965 0.5348 1.2614 0.05 Uiso 1 1 calc R . .
C54 C 0.2709(7) 0.4429(7) 1.1582(6) 0.048(3) Uani 1 1 d . . .
H54 H 0.2689 0.3938 1.1827 0.057 Uiso 1 1 calc R . .
C55 C 0.2600(6) 0.4348(6) 1.0733(5) 0.032(2) Uani 1 1 d . . .
H55 H 0.2549 0.3796 1.0432 0.039 Uiso 1 1 calc R . .
C56 C 0.0574(6) 0.3806(7) 0.9420(6) 0.037(3) Uani 1 1 d . . .
H56 H 0.0607 0.4303 0.98 0.045 Uiso 1 1 calc R . .
C57 C -0.0144(7) 0.3196(7) 0.9334(7) 0.049(3) Uani 1 1 d . . .
H57 H -0.0597 0.3275 0.9644 0.059 Uiso 1 1 calc R . .
C58 C -0.0223(8) 0.2428(7) 0.8772(6) 0.054(3) Uani 1 1 d . . .
H58 H -0.0695 0.1969 0.8739 0.065 Uiso 1 1 calc R . .
C59 C 0.0415(7) 0.2380(6) 0.8280(6) 0.044(3) Uani 1 1 d . . .
H59 H 0.0355 0.1913 0.7861 0.053 Uiso 1 1 calc R . .
C60 C 0.1124(7) 0.3010(7) 0.8410(6) 0.049(3) Uani 1 1 d U . .
H60 H 0.1566 0.2949 0.8083 0.059 Uiso 1 1 calc R . .
N1 N 0.2058(5) 0.1098(5) 0.0787(4) 0.031(2) Uani 1 1 d . . .
N2 N 0.0875(5) 0.1837(6) 0.1963(5) 0.038(2) Uani 1 1 d . . .
N3 N 0.1735(6) 0.0922(6) 0.3276(5) 0.052(3) Uani 1 1 d . . .
N4 N 0.3238(5) -0.0778(5) 0.0832(4) 0.0298(19) Uani 1 1 d . . .
N5 N 0.4654(5) -0.1141(5) 0.2152(4) 0.031(2) Uani 1 1 d . . .
N6 N 0.3927(6) 0.0121(6) 0.3440(5) 0.047(2) Uani 1 1 d . . .
N7 N 0.3401(5) 0.5024(5) 0.6842(4) 0.033(2) Uani 1 1 d . . .
N8 N 0.1822(6) 0.4272(6) 0.5460(5) 0.043(2) Uani 1 1 d . . .
N9 N 0.0601(5) 0.3956(5) 0.6779(4) 0.039(2) Uani 1 1 d . . .
N10 N 0.3421(5) 0.5888(5) 0.9043(4) 0.031(2) Uani 1 1 d . . .
N11 N 0.2567(5) 0.5010(5) 1.0336(4) 0.0284(19) Uani 1 1 d . . .
N12 N 0.1264(5) 0.3758(5) 0.8996(4) 0.0277(19) Uani 1 1 d . . .
O1 O 0.2766(4) 0.0334(4) 0.2095(4) 0.0286(14) Uani 1 1 d . . .
O2 O 0.2170(4) 0.4639(4) 0.7888(4) 0.0259(14) Uani 1 1 d . . .
Cl1 Cl 0.29407(16) 0.23696(16) 0.24805(15) 0.0423(7) Uani 1 1 d . . .
Cl2 Cl 0.07003(17) -0.01839(18) 0.16047(16) 0.0464(7) Uani 1 1 d . . .
Cl3 Cl 0.47923(17) 0.07811(17) 0.19331(16) 0.0440(7) Uani 1 1 d . . .
Cl4 Cl 0.26571(17) -0.16000(18) 0.23846(15) 0.0442(7) Uani 1 1 d . . .
Cl8 Cl 0.33851(17) 0.38388(17) 0.90790(15) 0.0394(6) Uani 1 1 d . . .
Cl5 Cl 0.16117(16) 0.58645(17) 0.66736(14) 0.0392(6) Uani 1 1 d . . .
Cl7 Cl 0.13181(17) 0.57946(17) 0.91475(15) 0.0416(7) Uani 1 1 d . . .
Cl6 Cl 0.23430(16) 0.30231(16) 0.66318(14) 0.0386(6) Uani 1 1 d . . .
V1 V 0.19275(11) 0.09965(12) 0.20386(10) 0.0329(4) Uani 1 1 d . . .
V2 V 0.36000(11) -0.03203(11) 0.21315(10) 0.0324(4) Uani 1 1 d . . .
V3 V 0.20058(11) 0.44774(11) 0.68179(9) 0.0304(4) Uani 1 1 d . . .
V4 V 0.23269(11) 0.48010(11) 0.89683(9) 0.0282(4) Uani 1 1 d . . .

loop_
_atom_site_aniso_label
_atom_site_aniso_U_11
_atom_site_aniso_U_22
_atom_site_aniso_U_33
_atom_site_aniso_U_23
_atom_site_aniso_U_13
_atom_site_aniso_U_12
C1 0.020(5) 0.028(6) 0.048(6) 0.013(5) 0.009(4) -0.008(4)
C2 0.046(8) 0.073(9) 0.059(8) -0.001(7) 0.003(6) -0.010(7)
C3 0.047(8) 0.094(11) 0.044(7) 0.016(6) 0.003(6) 0.002(7)
C4 0.054(9) 0.108(12) 0.039(8) -0.010(7) -0.021(6) -0.003(8)
C5 0.033(6) 0.048(8) 0.067(8) 0.023(6) 0.019(6) 0.005(5)
C6 0.024(5) 0.054(7) 0.029(5) 0.005(5) 0.019(4) 0.007(5)
C7 0.045(7) 0.049(8) 0.049(7) 0.002(6) 0.001(6) 0.015(6)
C8 0.056(8) 0.060(8) 0.033(6) 0.002(6) 0.014(6) 0.013(6)
C9 0.041(7) 0.084(10) 0.046(7) 0.028(6) 0.013(5) 0.011(7)
C10 0.032(6) 0.054(8) 0.069(8) -0.009(6) 0.029(6) 0.003(6)
C11 0.059(8) 0.036(7) 0.059(8) 0.019(6) 0.018(6) 0.004(6)
C12 0.056(8) 0.052(8) 0.058(8) 0.020(6) 0.022(6) 0.003(6)
C13 0.067(9) 0.071(10) 0.059(8) 0.011(7) 0.018(6) 0.011(7)
C14 0.067(9) 0.074(9) 0.044(7) -0.015(7) 0.001(6) -0.006(7)
C15 0.055(3) 0.055(3) 0.054(3) 0.0102(11) 0.0087(11) 0.0103(11)
C16 0.021(6) 0.065(8) 0.050(7) -0.008(6) -0.012(5) 0.000(5)
C17 0.055(8) 0.069(10) 0.069(9) -0.001(7) -0.008(7) -0.005(7)
C18 0.071(9) 0.070(9) 0.036(7) -0.022(6) 0.001(7) 0.010(7)
C19 0.102(12) 0.106(12) 0.022(6) -0.001(7) 0.011(7) 0.055(9)
C20 0.049(7) 0.042(7) 0.069(8) 0.019(6) 0.039(6) 0.013(6)
C21 0.028(6) 0.042(7) 0.052(7) 0.003(5) 0.002(5) -0.006(5)
C22 0.047(7) 0.040(7) 0.056(7) -0.004(5) 0.011(6) 0.027(6)
C23 0.050(8) 0.048(8) 0.063(8) 0.017(6) 0.027(6) 0.036(6)
C24 0.022(6) 0.056(8) 0.077(8) 0.027(7) 0.004(5) 0.014(5)
C25 0.038(6) 0.031(6) 0.048(6) 0.007(5) -0.003(5) 0.006(5)
C26 0.072(9) 0.058(9) 0.054(8) 0.020(7) 0.002(6) 0.031(7)
C27 0.091(11) 0.085(12) 0.050(9) 0.030(8) 0.000(7) 0.010(9)
C28 0.102(12) 0.101(14) 0.064(10) 0.030(10) 0.037(8) 0.033(10)
C29 0.058(9) 0.080(12) 0.101(12) -0.050(10) 0.015(8) -0.001(8)
C30 0.040(7) 0.045(8) 0.053(7) -0.010(6) 0.005(5) 0.017(5)
C31 0.046(7) 0.043(7) 0.035(6) 0.016(5) 0.002(5) 0.018(5)
C32 0.054(8) 0.070(9) 0.043(7) 0.002(6) 0.011(6) -0.008(7)
C33 0.038(7) 0.086(10) 0.061(8) 0.012(7) -0.018(6) -0.013(7)
C34 0.038(3) 0.038(3) 0.040(3) 0.0085(11) 0.0042(10) 0.0057(11)
C35 0.054(7) 0.061(8) 0.038(6) 0.009(6) 0.005(5) 0.016(6)
C36 0.041(6) 0.046(7) 0.030(6) 0.003(5) -0.007(5) 0.015(5)
C37 0.055(7) 0.051(8) 0.042(7) -0.019(6) 0.008(6) 0.014(6)
C38 0.061(8) 0.051(8) 0.020(6) 0.007(5) 0.008(5) 0.016(6)
C39 0.071(9) 0.074(10) 0.041(7) -0.004(6) -0.007(6) 0.010(7)
C40 0.046(7) 0.049(7) 0.043(7) 0.010(5) 0.012(5) 0.025(6)
C41 0.046(7) 0.041(7) 0.048(7) -0.012(5) -0.001(5) -0.004(6)
C42 0.027(6) 0.055(8) 0.078(9) -0.009(7) 0.016(6) -0.018(6)
C43 0.017(6) 0.079(10) 0.089(9) -0.012(8) -0.008(6) -0.017(6)
C44 0.056(3) 0.057(3) 0.058(3) 0.0085(11) 0.0093(11) 0.0098(11)
C45 0.023(5) 0.033(6) 0.037(6) 0.006(5) 0.017(4) 0.003(4)
C46 0.041(3) 0.041(3) 0.042(3) 0.0066(11) 0.0056(10) 0.0070(11)
C47 0.044(7) 0.032(6) 0.066(7) 0.009(5) 0.025(6) -0.007(5)
C48 0.070(9) 0.028(7) 0.069(8) 0.006(6) -0.034(7) -0.023(6)
C49 0.027(6) 0.028(6) 0.067(8) 0.004(6) -0.002(5) 0.003(5)
C50 0.030(6) 0.051(8) 0.033(6) -0.007(5) -0.011(5) 0.016(5)
C51 0.048(6) 0.016(6) 0.048(6) 0.002(5) 0.008(5) 0.011(5)
C52 0.044(7) 0.039(7) 0.043(7) -0.007(5) -0.002(5) 0.006(5)
C53 0.050(6) 0.052(7) 0.022(5) 0.015(5) 0.002(4) 0.001(5)
C54 0.061(8) 0.034(7) 0.049(7) 0.002(5) -0.002(6) 0.021(6)
C55 0.024(5) 0.036(6) 0.029(6) -0.003(5) 0.003(4) -0.009(5)
C56 0.026(6) 0.038(7) 0.050(6) 0.013(5) 0.012(5) 0.003(5)
C57 0.050(7) 0.048(8) 0.066(8) 0.036(6) 0.024(6) 0.023(6)
C58 0.070(8) 0.038(7) 0.050(7) 0.016(6) 0.028(6) -0.026(6)
C59 0.071(8) 0.020(6) 0.030(6) -0.007(4) -0.015(6) 0.000(5)
C60 0.049(3) 0.049(3) 0.049(3) 0.0095(11) 0.0072(11) 0.0087(11)
N1 0.015(4) 0.036(5) 0.040(5) 0.007(4) -0.009(4) 0.003(4)
N2 0.025(5) 0.038(6) 0.050(5) 0.016(4) 0.001(4) -0.002(4)
N3 0.072(7) 0.033(6) 0.053(6) -0.007(5) 0.018(5) 0.015(5)
N4 0.030(5) 0.025(5) 0.044(5) 0.013(4) 0.012(4) 0.018(4)
N5 0.025(5) 0.026(5) 0.039(5) -0.003(4) -0.008(4) 0.005(4)
N6 0.064(6) 0.034(6) 0.042(5) 0.006(5) -0.007(4) 0.022(5)
N7 0.046(5) 0.038(5) 0.022(4) 0.009(4) 0.006(4) 0.029(4)
N8 0.039(5) 0.063(7) 0.032(5) 0.003(4) 0.010(4) 0.020(5)
N9 0.041(5) 0.045(6) 0.025(4) 0.000(4) -0.003(4) 0.005(4)
N10 0.031(5) 0.031(5) 0.037(5) 0.009(4) 0.014(4) 0.011(4)
N11 0.028(4) 0.015(4) 0.043(5) 0.016(4) 0.003(4) -0.003(4)
N12 0.022(4) 0.033(5) 0.031(4) 0.013(4) 0.007(3) 0.004(4)
O1 0.025(3) 0.030(4) 0.034(3) 0.009(3) 0.003(3) 0.012(3)
O2 0.021(3) 0.033(4) 0.026(3) 0.010(3) -0.003(2) 0.012(3)
Cl1 0.0345(14) 0.0362(16) 0.0510(16) 0.0024(12) -0.0002(12) 0.0003(12)
Cl2 0.0309(14) 0.0426(17) 0.0656(18) 0.0113(14) 0.0099(13) 0.0025(12)
Cl3 0.0315(14) 0.0360(16) 0.0628(18) 0.0074(13) 0.0083(12) 0.0008(12)
Cl4 0.0427(16) 0.0401(17) 0.0502(16) 0.0093(13) 0.0094(12) 0.0042(13)
Cl8 0.0405(15) 0.0367(16) 0.0455(15) 0.0115(12) 0.0047(12) 0.0180(12)
Cl5 0.0383(15) 0.0416(17) 0.0387(15) 0.0061(12) 0.0048(11) 0.0116(12)
Cl7 0.0416(15) 0.0385(16) 0.0482(16) 0.0094(12) 0.0059(12) 0.0162(12)
Cl6 0.0376(15) 0.0399(16) 0.0373(14) 0.0033(11) 0.0041(11) 0.0083(12)
V1 0.0295(10) 0.0330(11) 0.0410(10) 0.0120(8) 0.0110(8) 0.0102(8)
V2 0.0284(10) 0.0268(10) 0.0414(11) 0.0028(8) 0.0037(8) 0.0068(8)
V3 0.0260(9) 0.0363(11) 0.0290(10) 0.0051(8) 0.0042(7) 0.0063(8)
V4 0.0273(10) 0.0276(10) 0.0292(10) 0.0040(8) 0.0035(7) 0.0041(8)

loop_
_atom_type_symbol
_atom_type_description
_atom_type_scat_dispersion_real
_atom_type_scat_dispersion_imag
_atom_type_scat_source
C C 0.0033 0.0016 'International Tables Vol C Tables 4.2.6.8 and 6.1.1.4'
H H 0 0 'International Tables Vol C Tables 4.2.6.8 and 6.1.1.4'
N N 0.0061 0.0033 'International Tables Vol C Tables 4.2.6.8 and 6.1.1.4'
O O 0.0106 0.006 'International Tables Vol C Tables 4.2.6.8 and 6.1.1.4'
Cl Cl 0.1484 0.1585 'International Tables Vol C Tables 4.2.6.8 and 6.1.1.4'
V V 0.3005 0.5294 'International Tables Vol C Tables 4.2.6.8 and 6.1.1.4'

loop_
_geom_angle_atom_site_label_1
_geom_angle_atom_site_label_2
_geom_angle_atom_site_label_3
_geom_angle
_geom_angle_site_symmetry_1
_geom_angle_site_symmetry_3
_geom_angle_publ_flag
N1 C1 C2 126.1(9) . . ?
C1 C2 C3 113.3(11) . . ?
C4 C3 C2 121.5(12) . . ?
C3 C4 C5 119.9(10) . . ?
N1 C5 C4 122.3(10) . . ?
N2 C6 C7 123.5(9) . . ?
C8 C7 C6 120.2(12) . . ?
C7 C8 C9 118.3(12) . . ?
C10 C9 C8 117.2(11) . . ?
C9 C10 N2 125.1(12) . . ?
N3 C11 C12 124.6(12) . . ?
C13 C12 C11 117.7(11) . . ?
C12 C13 C14 119.8(12) . . ?
C15 C14 C13 117.7(13) . . ?
N3 C15 C14 119.6(11) . . ?
N4 C16 C17 122.4(11) . . ?
C16 C17 C18 115.5(11) . . ?
C19 C18 C17 121.5(11) . . ?
C18 C19 C20 117.4(12) . . ?
N4 C20 C19 122.7(11) . . ?
C22 C21 N5 123.9(9) . . ?
C21 C22 C23 120.3(9) . . ?
C24 C23 C22 116.9(10) . . ?
C25 C24 C23 120.4(10) . . ?
N5 C25 C24 123.4(9) . . ?
N6 C26 C27 121.9(12) . . ?
C28 C27 C26 120.1(13) . . ?
C27 C28 C29 120.0(14) . . ?
C28 C29 C30 117.9(13) . . ?
N6 C30 C29 119.9(12) . . ?
N7 C31 C32 119.9(10) . . ?
C31 C32 C33 123.1(12) . . ?
C32 C33 C34 116.6(11) . . ?
C35 C34 C33 118.0(9) . . ?
N7 C35 C34 120.6(11) . . ?
N8 C36 C37 127.1(10) . . ?
C36 C37 C38 115.8(10) . . ?
C37 C38 C39 120.9(10) . . ?
C38 C39 C40 115.1(11) . . ?
N8 C40 C39 126.0(10) . . ?
N9 C41 C42 122.9(10) . . ?
C43 C42 C41 116.4(10) . . ?
C42 C43 C44 122.7(10) . . ?
C45 C44 C43 113.2(10) . . ?
N9 C45 C44 125.9(9) . . ?
C47 C46 N10 119.1(9) . . ?
C48 C47 C46 120.8(11) . . ?
C47 C48 C49 119.8(10) . . ?
C50 C49 C48 118.5(10) . . ?
N10 C50 C49 123.1(11) . . ?
N11 C51 C52 121.2(10) . . ?
C53 C52 C51 121.3(9) . . ?
C52 C53 C54 115.8(9) . . ?
C53 C54 C55 119.2(11) . . ?
N11 C55 C54 124.1(9) . . ?
C57 C56 N12 124.6(10) . . ?
C56 C57 C58 120.0(11) . . ?
C59 C58 C57 117.6(9) . . ?
C60 C59 C58 118.7(9) . . ?
C59 C60 N12 125.5(10) . . ?
C5 N1 C1 116.7(9) . . ?
C5 N1 V1 125.3(7) . . ?
C1 N1 V1 118.0(6) . . ?
C6 N2 C10 115.4(9) . . ?
C6 N2 V1 123.8(7) . . ?
C10 N2 V1 120.8(8) . . ?
C11 N3 C15 119.0(10) . . ?
C11 N3 V1 123.0(8) . . ?
C15 N3 V1 118.0(7) . . ?
C16 N4 C20 120.1(9) . . ?
C16 N4 V2 117.2(7) . . ?
C20 N4 V2 122.4(7) . . ?
C25 N5 C21 114.9(8) . . ?
C25 N5 V2 123.2(6) . . ?
C21 N5 V2 121.9(6) . . ?
C30 N6 C26 120.1(10) . . ?
C30 N6 V2 113.5(7) . . ?
C26 N6 V2 124.7(8) . . ?
C31 N7 C35 120.7(9) . . ?
C31 N7 V3 124.2(6) . . ?
C35 N7 V3 114.6(7) . . ?
C40 N8 C36 114.9(9) . . ?
C40 N8 V3 122.4(7) . . ?
C36 N8 V3 122.7(7) . . ?
C45 N9 C41 117.5(9) . . ?
C45 N9 V3 117.0(6) . . ?
C41 N9 V3 124.4(7) . . ?
C50 N10 C46 118.2(9) . . ?
C50 N10 V4 124.7(7) . . ?
C46 N10 V4 115.7(6) . . ?
C55 N11 C51 118.2(8) . . ?
C55 N11 V4 121.3(6) . . ?
C51 N11 V4 120.5(7) . . ?
C56 N12 C60 113.1(8) . . ?
C56 N12 V4 125.8(6) . . ?
C60 N12 V4 119.5(7) . . ?
V2 O1 V1 178.8(4) . . ?
V3 O2 V4 179.6(4) . . ?
O1 V1 N3 91.0(3) . . ?
O1 V1 N1 91.8(3) . . ?
N3 V1 N1 177.1(3) . . ?
O1 V1 N2 179.7(4) . . ?
N3 V1 N2 89.2(3) . . ?
N1 V1 N2 87.9(3) . . ?
O1 V1 Cl2 95.6(2) . . ?
N3 V1 Cl2 88.7(3) . . ?
N1 V1 Cl2 90.3(2) . . ?
N2 V1 Cl2 84.6(2) . . ?
O1 V1 Cl1 95.8(2) . . ?
N3 V1 Cl1 90.3(2) . . ?
N1 V1 Cl1 90.0(2) . . ?
N2 V1 Cl1 83.9(2) . . ?
Cl2 V1 Cl1 168.56(12) . . ?
O1 V2 N4 89.6(3) . . ?
O1 V2 N6 89.8(3) . . ?
N4 V2 N6 178.4(3) . . ?
O1 V2 N5 178.9(3) . . ?
N4 V2 N5 89.5(3) . . ?
N6 V2 N5 91.2(3) . . ?
O1 V2 Cl3 95.8(2) . . ?
N4 V2 Cl3 92.2(2) . . ?
N6 V2 Cl3 89.3(3) . . ?
N5 V2 Cl3 83.7(2) . . ?
O1 V2 Cl4 96.4(2) . . ?
N4 V2 Cl4 89.7(2) . . ?
N6 V2 Cl4 89.0(3) . . ?
N5 V2 Cl4 84.2(2) . . ?
Cl3 V2 Cl4 167.72(12) . . ?
O2 V3 N7 89.6(3) . . ?
O2 V3 N9 91.0(3) . . ?
N7 V3 N9 178.6(3) . . ?
O2 V3 N8 179.0(3) . . ?
N7 V3 N8 89.5(3) . . ?
N9 V3 N8 89.9(3) . . ?
O2 V3 Cl5 97.2(2) . . ?
N7 V3 Cl5 89.7(2) . . ?
N9 V3 Cl5 89.0(2) . . ?
N8 V3 Cl5 83.2(3) . . ?
O2 V3 Cl6 95.8(2) . . ?
N7 V3 Cl6 90.7(2) . . ?
N9 V3 Cl6 90.4(2) . . ?
N8 V3 Cl6 83.8(3) . . ?
Cl5 V3 Cl6 166.97(10) . . ?
O2 V4 N12 92.8(3) . . ?
O2 V4 N10 91.6(3) . . ?
N12 V4 N10 175.5(3) . . ?
O2 V4 N11 178.4(3) . . ?
N12 V4 N11 88.3(3) . . ?
N10 V4 N11 87.2(3) . . ?
O2 V4 Cl7 96.5(2) . . ?
N12 V4 Cl7 89.2(2) . . ?
N10 V4 Cl7 89.9(2) . . ?
N11 V4 Cl7 84.7(2) . . ?
O2 V4 Cl8 95.1(2) . . ?
N12 V4 Cl8 90.1(2) . . ?
N10 V4 Cl8 89.9(2) . . ?
N11 V4 Cl8 83.8(2) . . ?
Cl7 V4 Cl8 168.45(11) . . ?

loop_
_geom_bond_atom_site_label_1
_geom_bond_atom_site_label_2
_geom_bond_distance
_geom_bond_site_symmetry_2
_geom_bond_publ_flag
C1 N1 1.341(11) . ?
C1 C2 1.385(14) . ?
C2 C3 1.412(15) . ?
C3 C4 1.285(16) . ?
C4 C5 1.421(16) . ?
C5 N1 1.273(12) . ?
C6 N2 1.345(12) . ?
C6 C7 1.354(13) . ?
C7 C8 1.342(15) . ?
C8 C9 1.433(15) . ?
C9 C10 1.333(15) . ?
C10 N2 1.354(12) . ?
C11 N3 1.351(13) . ?
C11 C12 1.388(14) . ?
C12 C13 1.380(16) . ?
C13 C14 1.468(16) . ?
C14 C15 1.415(15) . ?
C15 N3 1.398(14) . ?
C16 N4 1.298(11) . ?
C16 C17 1.407(14) . ?
C17 C18 1.425(17) . ?
C18 C19 1.355(16) . ?
C19 C20 1.373(14) . ?
C20 N4 1.350(12) . ?
C21 C22 1.336(13) . ?
C21 N5 1.377(12) . ?
C22 C23 1.396(13) . ?
C23 C24 1.374(14) . ?
C24 C25 1.364(13) . ?
C25 N5 1.359(11) . ?
C26 N6 1.355(14) . ?
C26 C27 1.391(16) . ?
C27 C28 1.332(19) . ?
C28 C29 1.42(2) . ?
C29 C30 1.444(16) . ?
C30 N6 1.337(13) . ?
C31 N7 1.345(12) . ?
C31 C32 1.366(14) . ?
C32 C33 1.374(16) . ?
C33 C34 1.437(15) . ?
C34 C35 1.402(13) . ?
C35 N7 1.366(13) . ?
C36 N8 1.326(12) . ?
C36 C37 1.379(13) . ?
C37 C38 1.385(15) . ?
C38 C39 1.404(16) . ?
C39 C40 1.412(14) . ?
C40 N8 1.318(12) . ?
C41 N9 1.338(11) . ?
C41 C42 1.419(14) . ?
C42 C43 1.330(15) . ?
C43 C44 1.448(15) . ?
C44 C45 1.368(14) . ?
C45 N9 1.336(11) . ?
C46 C47 1.387(13) . ?
C46 N10 1.404(13) . ?
C47 C48 1.315(14) . ?
C48 C49 1.397(15) . ?
C49 C50 1.359(14) . ?
C50 N10 1.315(11) . ?
C51 N11 1.345(11) . ?
C51 C52 1.418(13) . ?
C52 C53 1.404(15) . ?
C53 C54 1.405(14) . ?
C54 C55 1.411(13) . ?
C55 N11 1.327(12) . ?
C56 C57 1.323(13) . ?
C56 N12 1.349(12) . ?
C57 C58 1.407(15) . ?
C58 C59 1.360(15) . ?
C59 C60 1.327(13) . ?
C60 N12 1.397(12) . ?
N1 V1 2.177(8) . ?
N2 V1 2.247(9) . ?
N3 V1 2.165(9) . ?
N4 V2 2.187(8) . ?
N5 V2 2.223(8) . ?
N6 V2 2.195(8) . ?
N7 V3 2.168(8) . ?
N8 V3 2.250(8) . ?
N9 V3 2.169(8) . ?
N10 V4 2.181(8) . ?
N11 V4 2.266(8) . ?
N12 V4 2.139(8) . ?
O1 V2 1.765(7) . ?
O1 V1 1.781(7) . ?
O2 V3 1.772(6) . ?
O2 V4 1.790(6) . ?
Cl1 V1 2.424(3) . ?
Cl2 V1 2.393(3) . ?
Cl3 V2 2.408(3) . ?
Cl4 V2 2.418(3) . ?
Cl8 V4 2.398(3) . ?
Cl5 V3 2.401(3) . ?
Cl7 V4 2.381(3) . ?
Cl6 V3 2.418(3) . ?
